data_7205839
loop_
_publ_author_name
'Liu, Jian-Qiang'
'Wang, Yao-Yu'
'Huang, Yun-Sheng'

_publ_section_title
;
 Structural variability of Co(ii) and Ni(ii) entangled metal--organic
 frameworks: effect of N-donor ligands and metal ions
;
_journal_issue 11
_journal_name_full CrystEngComm
_journal_page_first 3733
_journal_paper_doi 10.1039/c0ce00871k
_journal_volume 13
_journal_year 2011
_chemical_formula_moiety 'C30 H32 N2 Ni O8'
_chemical_formula_sum 'C30 H32 N2 Ni O8'
_chemical_formula_weight 607.29
_chemical_name_systematic
;
?
;
_space_group_IT_number 2
_symmetry_cell_setting triclinic
_symmetry_space_group_name_Hall '-P 1'
_symmetry_space_group_name_H-M 'P -1'
_atom_sites_solution_hydrogens geom
_atom_sites_solution_primary direct
_atom_sites_solution_secondary difmap
_audit_creation_method SHELXL-97
_cell_angle_alpha 83.963(7)
_cell_angle_beta 77.484(6)
_cell_angle_gamma 63.637(5)
_cell_formula_units_Z 2
_cell_length_a 10.736(6)
_cell_length_b 11.514(6)
_cell_length_c 13.490(7)
_cell_measurement_reflns_used 5187
_cell_measurement_temperature 298(2)
_cell_measurement_theta_max 25.20
_cell_measurement_theta_min 2.43
_cell_volume 1458.5(13)
_computing_cell_refinement APEX2
_computing_data_collection 'APEX2 (Bruker, 2004)'
_computing_data_reduction APEX2
_computing_molecular_graphics APEX2
_computing_publication_material APEX2
_computing_structure_refinement 'SHELXL-97 (Sheldrick, 1997)'
_computing_structure_solution 'SHELXS-97 (Sheldrick, 1990)'
_diffrn_ambient_temperature 298(2)
_diffrn_measured_fraction_theta_full 0.986
_diffrn_measured_fraction_theta_max 0.986
_diffrn_measurement_device_type 'Bruker APEX SMART II'
_diffrn_measurement_method \w
_diffrn_radiation_monochromator graphite
_diffrn_radiation_source 'fine-focus sealed tube'
_diffrn_radiation_type MoK\a
_diffrn_radiation_wavelength 0.71073
_diffrn_reflns_av_R_equivalents 0.0581
_diffrn_reflns_av_sigmaI/netI 0.1050
_diffrn_reflns_limit_h_max 12
_diffrn_reflns_limit_h_min -12
_diffrn_reflns_limit_k_max 13
_diffrn_reflns_limit_k_min -13
_diffrn_reflns_limit_l_max 16
_diffrn_reflns_limit_l_min -16
_diffrn_reflns_number 10537
_diffrn_reflns_theta_full 25.20
_diffrn_reflns_theta_max 25.20
_diffrn_reflns_theta_min 2.43
_diffrn_standards_interval_time 0
_diffrn_standards_number 0
_exptl_absorpt_coefficient_mu 0.718
_exptl_absorpt_correction_T_max 0.9188
_exptl_absorpt_correction_T_min 0.8243
_exptl_absorpt_correction_type multi-scan
_exptl_absorpt_process_details SADABS
_exptl_crystal_colour green
_exptl_crystal_density_diffrn 1.383
_exptl_crystal_density_method 'not measured'
_exptl_crystal_description block
_exptl_crystal_F_000 636
_exptl_crystal_size_max 0.28
_exptl_crystal_size_mid 0.20
_exptl_crystal_size_min 0.12
_refine_diff_density_max 1.157
_refine_diff_density_min -1.124
_refine_diff_density_rms 0.119
_refine_ls_extinction_method none
_refine_ls_goodness_of_fit_ref 1.004
_refine_ls_hydrogen_treatment mixed
_refine_ls_matrix_type full
_refine_ls_number_parameters 383
_refine_ls_number_reflns 5187
_refine_ls_number_restraints 4
_refine_ls_restrained_S_all 1.004
_refine_ls_R_factor_all 0.1324
_refine_ls_R_factor_gt 0.0716
_refine_ls_shift/su_max 0.027
_refine_ls_shift/su_mean 0.000
_refine_ls_structure_factor_coef Fsqd
_refine_ls_weighting_details 'calc w=1/[\s^2^(Fo^2^)+(0.1000P)^2^+0.8061P] where P=(Fo^2^+2Fc^2^)/3'
_refine_ls_weighting_scheme calc
_refine_ls_wR_factor_gt 0.1650
_refine_ls_wR_factor_ref 0.1998
_reflns_number_gt 2945
_reflns_number_total 5187
_reflns_threshold_expression >2sigma(I)
_cod_data_source_file c0ce00871k.txt
_cod_data_source_block 2
_cod_original_cell_volume 1458.4(13)
_cod_original_sg_symbol_Hall -p1
_cod_original_sg_symbol_H-M p-1
_cod_database_code 7205839

loop_
_symmetry_equiv_pos_as_xyz
'x, y, z'
'-x, -y, -z'

loop_
_atom_site_label
_atom_site_type_symbol
_atom_site_fract_x
_atom_site_fract_y
_atom_site_fract_z
_atom_site_U_iso_or_equiv
_atom_site_adp_type
_atom_site_occupancy
_atom_site_symmetry_multiplicity
_atom_site_calc_flag
_atom_site_refinement_flags
_atom_site_disorder_assembly
_atom_site_disorder_group
C13 C -0.0493(6) -0.3193(6) 0.9490(5) 0.0543(18) Uani 1 1 d . . .
H13 H 0.0392 -0.3270 0.9537 0.065 Uiso 1 1 calc R . .
C8 C -0.1608(7) -0.1559(6) 1.0903(5) 0.0507(17) Uani 1 1 d . . .
H8A H -0.0773 -0.2060 1.1197 0.061 Uiso 1 1 calc R . .
H8B H -0.2430 -0.1340 1.1447 0.061 Uiso 1 1 calc R . .
C10 C -0.2950(6) -0.2309(6) 1.0007(5) 0.0452(16) Uani 1 1 d . . .
H10 H -0.3795 -0.1774 1.0416 0.054 Uiso 1 1 calc R . .
C9 C -0.1683(6) -0.2371(6) 1.0152(5) 0.0433(15) Uani 1 1 d . . .
C11 C -0.2974(6) -0.3024(6) 0.9271(5) 0.0428(15) Uani 1 1 d . . .
H11 H -0.3850 -0.2953 0.9206 0.051 Uiso 1 1 calc R . .
C12 C -0.0588(6) -0.3891(6) 0.8771(5) 0.0522(18) Uani 1 1 d . . .
H12 H 0.0242 -0.4439 0.8356 0.063 Uiso 1 1 calc R . .
N2 N -0.1824(4) -0.3823(4) 0.8636(4) 0.0381(12) Uani 1 1 d . . .
C24 C 1.1751(6) -0.2032(6) 0.6975(5) 0.0495(17) Uani 1 1 d . . .
H24 H 1.1265 -0.2535 0.6998 0.059 Uiso 1 1 calc R . .
C27 C 1.3181(5) -0.0532(6) 0.6931(4) 0.0404(15) Uani 1 1 d . . .
H27 H 1.3656 -0.0022 0.6919 0.049 Uiso 1 1 calc R . .
C25 C 1.3113(6) -0.2590(6) 0.7177(5) 0.0472(16) Uani 1 1 d . . .
H25 H 1.3538 -0.3469 0.7335 0.057 Uiso 1 1 calc R . .
C28 C 1.1827(6) 0.0030(6) 0.6735(4) 0.0399(15) Uani 1 1 d . . .
H28 H 1.1389 0.0915 0.6600 0.048 Uiso 1 1 calc R . .
C29 C 1.5372(6) -0.2452(6) 0.7277(4) 0.0368(14) Uani 1 1 d . . .
C26 C 1.3846(5) -0.1850(6) 0.7144(4) 0.0389(15) Uani 1 1 d . . .
O6 O 1.5991(4) -0.1728(4) 0.7081(4) 0.0544(12) Uani 1 1 d . . .
O5 O 1.5904(4) -0.3629(4) 0.7566(3) 0.0412(10) Uani 1 1 d . . .
Ni1 Ni -0.19394(7) 0.52400(8) 0.74349(6) 0.0364(3) Uani 1 1 d . . .
O1 O 0.0221(4) 0.4061(4) 0.7216(3) 0.0428(10) Uani 1 1 d . . .
O7 O -0.1395(4) 0.6581(5) 0.6507(4) 0.0453(11) Uani 1 1 d D . .
O4 O 0.9823(4) -0.0075(4) 0.6471(3) 0.0478(11) Uani 1 1 d . . .
N1 N -0.2337(4) 0.3809(5) 0.8363(4) 0.0375(12) Uani 1 1 d . . .
O3 O 0.6850(4) 0.1021(4) 0.6655(3) 0.0528(12) Uani 1 1 d . . .
O2 O 0.0684(4) 0.3508(5) 0.5598(3) 0.0555(13) Uani 1 1 d . . .
O8 O -0.2017(5) 0.4458(5) 0.6147(4) 0.0610(14) Uani 1 1 d D . .
C16 C 0.3119(6) 0.3154(6) 0.7236(5) 0.0484(17) Uani 1 1 d . . .
H16 H 0.2487 0.3691 0.7766 0.058 Uiso 1 1 calc R . .
C22 C 0.9091(6) -0.0817(6) 0.6384(5) 0.0521(18) Uani 1 1 d . . .
H22A H 0.8806 -0.1135 0.7048 0.063 Uiso 1 1 calc R . .
H22B H 0.9706 -0.1557 0.5951 0.063 Uiso 1 1 calc R . .
C2 C -0.3249(6) 0.2994(6) 0.9917(5) 0.0474(16) Uani 1 1 d . . .
H2 H -0.3746 0.3166 1.0582 0.057 Uiso 1 1 calc R . .
C3 C -0.2737(6) 0.1782(6) 0.9531(5) 0.0414(15) Uani 1 1 d . . .
C18 C 0.5481(5) 0.1690(6) 0.6500(5) 0.0441(16) Uani 1 1 d . . .
C14 C 0.1046(5) 0.3574(6) 0.6397(5) 0.0358(14) Uani 1 1 d . . .
C20 C 0.3593(6) 0.2226(6) 0.5623(5) 0.0460(16) Uani 1 1 d . . .
H20 H 0.3284 0.2139 0.5054 0.055 Uiso 1 1 calc R . .
C15 C 0.2616(5) 0.3003(6) 0.6412(4) 0.0394(15) Uani 1 1 d . . .
C6 C -0.2909(6) 0.0661(6) 1.0134(5) 0.0482(16) Uani 1 1 d . . .
H6A H -0.3229 0.0238 0.9729 0.058 Uiso 1 1 calc R . .
H6B H -0.3632 0.0994 1.0738 0.058 Uiso 1 1 calc R . .
C19 C 0.5020(6) 0.1576(6) 0.5660(5) 0.0462(16) Uani 1 1 d . . .
H19 H 0.5661 0.1065 0.5119 0.055 Uiso 1 1 calc R . .
C1 C -0.3031(6) 0.3963(6) 0.9323(5) 0.0497(17) Uani 1 1 d . . .
H1 H -0.3391 0.4775 0.9610 0.060 Uiso 1 1 calc R . .
C17 C 0.4532(6) 0.2525(7) 0.7276(5) 0.0520(18) Uani 1 1 d . . .
H17 H 0.4857 0.2656 0.7821 0.062 Uiso 1 1 calc R . .
C7 C -0.1552(6) -0.0328(6) 1.0447(5) 0.0469(16) Uani 1 1 d . . .
H7A H -0.0794 -0.0547 0.9856 0.056 Uiso 1 1 calc R . .
H7B H -0.1317 0.0065 1.0937 0.056 Uiso 1 1 calc R . .
C5 C -0.1849(7) 0.2628(7) 0.7998(5) 0.0503(17) Uani 1 1 d . . .
H5 H -0.1362 0.2476 0.7330 0.060 Uiso 1 1 calc R . .
C21 C 0.7807(6) 0.0032(6) 0.5935(5) 0.0492(17) Uani 1 1 d . . .
H21A H 0.8081 0.0422 0.5305 0.059 Uiso 1 1 calc R . .
H21B H 0.7353 -0.0479 0.5793 0.059 Uiso 1 1 calc R . .
C4 C -0.2016(7) 0.1618(6) 0.8545(5) 0.0512(17) Uani 1 1 d . . .
H4 H -0.1636 0.0811 0.8244 0.061 Uiso 1 1 calc R . .
C30 C -0.3020(8) 0.4426(9) 0.5689(7) 0.086(3) Uani 1 1 d . . .
H30A H -0.3938 0.5070 0.5983 0.128 Uiso 1 1 calc R . .
H30B H -0.3011 0.3584 0.5786 0.128 Uiso 1 1 calc R . .
H30C H -0.2816 0.4599 0.4975 0.128 Uiso 1 1 calc R . .
C23 C 1.1119(5) -0.0722(6) 0.6739(4) 0.0417(15) Uani 1 1 d . . .
H7WA H -0.125(6) 0.646(5) 0.5886(18) 0.041(19) Uiso 1 1 d D . .
H7WB H -0.210(5) 0.726(4) 0.669(4) 0.08(3) Uiso 1 1 d D . .
H8C H -0.120(3) 0.410(7) 0.586(5) 0.08(3) Uiso 1 1 d D . .

loop_
_atom_site_aniso_label
_atom_site_aniso_U_11
_atom_site_aniso_U_22
_atom_site_aniso_U_33
_atom_site_aniso_U_23
_atom_site_aniso_U_13
_atom_site_aniso_U_12
C13 0.026(3) 0.053(5) 0.078(5) -0.009(4) -0.014(3) -0.008(3)
C8 0.049(4) 0.040(4) 0.062(4) 0.001(3) -0.015(3) -0.016(3)
C10 0.027(3) 0.044(4) 0.054(4) -0.010(3) 0.002(3) -0.009(3)
C9 0.041(4) 0.034(4) 0.052(4) 0.002(3) -0.008(3) -0.014(3)
C11 0.023(3) 0.040(4) 0.059(4) -0.005(3) 0.000(3) -0.010(3)
C12 0.023(3) 0.045(4) 0.074(5) -0.011(4) -0.004(3) -0.001(3)
N2 0.014(2) 0.029(3) 0.058(3) 0.000(2) 0.001(2) -0.002(2)
C24 0.020(3) 0.044(4) 0.079(5) 0.006(3) -0.010(3) -0.011(3)
C27 0.019(3) 0.043(4) 0.056(4) -0.006(3) -0.007(3) -0.009(3)
C25 0.023(3) 0.033(4) 0.075(5) 0.004(3) -0.006(3) -0.005(3)
C28 0.022(3) 0.033(4) 0.057(4) -0.001(3) -0.004(3) -0.006(3)
C29 0.022(3) 0.038(4) 0.045(4) 0.000(3) -0.004(3) -0.010(3)
C26 0.016(3) 0.042(4) 0.048(4) -0.003(3) -0.003(2) -0.004(3)
O6 0.022(2) 0.043(3) 0.093(3) 0.003(2) -0.010(2) -0.010(2)
O5 0.021(2) 0.035(3) 0.061(3) 0.007(2) -0.0079(18) -0.0083(19)
Ni1 0.0107(3) 0.0385(5) 0.0497(5) 0.0002(4) -0.0028(3) -0.0030(3)
O1 0.019(2) 0.047(3) 0.048(2) -0.003(2) -0.0033(18) -0.0020(19)
O7 0.025(2) 0.048(3) 0.052(3) 0.001(2) -0.004(2) -0.009(2)
O4 0.0127(19) 0.046(3) 0.076(3) -0.002(2) -0.0114(19) -0.0035(19)
N1 0.016(2) 0.035(3) 0.051(3) -0.005(2) -0.004(2) -0.002(2)
O3 0.0130(19) 0.071(3) 0.060(3) -0.015(2) -0.0061(18) -0.002(2)
O2 0.018(2) 0.079(4) 0.048(3) -0.004(2) -0.0042(19) -0.003(2)
O8 0.025(2) 0.091(4) 0.066(3) -0.013(3) -0.002(2) -0.024(3)
C16 0.018(3) 0.058(4) 0.058(4) -0.016(3) 0.000(3) -0.007(3)
C22 0.020(3) 0.052(4) 0.077(5) -0.012(4) -0.010(3) -0.007(3)
C2 0.035(3) 0.048(4) 0.051(4) -0.006(3) 0.011(3) -0.019(3)
C3 0.021(3) 0.037(4) 0.059(4) 0.005(3) -0.009(3) -0.008(3)
C18 0.013(3) 0.057(4) 0.055(4) -0.001(3) -0.004(3) -0.009(3)
C14 0.020(3) 0.034(3) 0.043(4) 0.001(3) 0.000(3) -0.006(3)
C20 0.021(3) 0.055(4) 0.048(4) 0.001(3) -0.006(3) -0.004(3)
C15 0.019(3) 0.042(4) 0.045(4) 0.003(3) -0.001(3) -0.006(3)
C6 0.031(3) 0.044(4) 0.064(4) -0.001(3) -0.002(3) -0.014(3)
C19 0.019(3) 0.055(4) 0.049(4) -0.009(3) 0.001(3) -0.004(3)
C1 0.032(3) 0.040(4) 0.065(4) -0.010(3) 0.007(3) -0.009(3)
C17 0.023(3) 0.062(5) 0.062(4) -0.012(4) -0.008(3) -0.008(3)
C7 0.037(3) 0.051(4) 0.054(4) 0.004(3) -0.010(3) -0.021(3)
C5 0.050(4) 0.045(4) 0.044(4) 0.000(3) -0.001(3) -0.015(3)
C21 0.017(3) 0.057(4) 0.063(4) -0.014(3) -0.006(3) -0.005(3)
C4 0.053(4) 0.033(4) 0.058(4) -0.006(3) -0.009(3) -0.010(3)
C30 0.045(4) 0.107(7) 0.106(7) -0.018(6) -0.026(4) -0.025(5)
C23 0.014(3) 0.050(4) 0.048(4) 0.001(3) -0.004(2) -0.003(3)

loop_
_atom_type_symbol
_atom_type_description
_atom_type_scat_dispersion_real
_atom_type_scat_dispersion_imag
_atom_type_scat_source
C C 0.0033 0.0016 'International Tables Vol C Tables 4.2.6.8 and 6.1.1.4'
H H 0.0000 0.0000 'International Tables Vol C Tables 4.2.6.8 and 6.1.1.4'
N N 0.0061 0.0033 'International Tables Vol C Tables 4.2.6.8 and 6.1.1.4'
O O 0.0106 0.0060 'International Tables Vol C Tables 4.2.6.8 and 6.1.1.4'
Ni Ni 0.3393 1.1124 'International Tables Vol C Tables 4.2.6.8 and 6.1.1.4'

loop_
_geom_angle_atom_site_label_1
_geom_angle_atom_site_label_2
_geom_angle_atom_site_label_3
_geom_angle
_geom_angle_site_symmetry_1
_geom_angle_site_symmetry_3
_geom_angle_publ_flag
C12 C13 C9 121.9(6) . . ?
C12 C13 H13 119.1 . . ?
C9 C13 H13 119.1 . . ?
C9 C8 C7 113.0(5) . . ?
C9 C8 H8A 109.0 . . ?
C7 C8 H8A 109.0 . . ?
C9 C8 H8B 109.0 . . ?
C7 C8 H8B 109.0 . . ?
H8A C8 H8B 107.8 . . ?
C11 C10 C9 120.8(5) . . ?
C11 C10 H10 119.6 . . ?
C9 C10 H10 119.6 . . ?
C10 C9 C13 114.4(6) . . ?
C10 C9 C8 122.8(6) . . ?
C13 C9 C8 122.6(6) . . ?
N2 C11 C10 124.7(5) . . ?
N2 C11 H11 117.6 . . ?
C10 C11 H11 117.6 . . ?
N2 C12 C13 123.2(6) . . ?
N2 C12 H12 118.4 . . ?
C13 C12 H12 118.4 . . ?
C11 N2 C12 114.9(5) . . ?
C11 N2 Ni1 123.0(4) . 1_545 ?
C12 N2 Ni1 121.8(4) . 1_545 ?
C23 C24 C25 119.6(6) . . ?
C23 C24 H24 120.2 . . ?
C25 C24 H24 120.2 . . ?
C28 C27 C26 120.8(6) . . ?
C28 C27 H27 119.6 . . ?
C26 C27 H27 119.6 . . ?
C26 C25 C24 120.7(6) . . ?
C26 C25 H25 119.7 . . ?
C24 C25 H25 119.7 . . ?
C23 C28 C27 120.0(6) . . ?
C23 C28 H28 120.0 . . ?
C27 C28 H28 120.0 . . ?
O6 C29 O5 126.4(5) . . ?
O6 C29 C26 116.0(5) . . ?
O5 C29 C26 117.6(5) . . ?
C25 C26 C27 118.8(5) . . ?
C25 C26 C29 121.7(5) . . ?
C27 C26 C29 119.4(5) . . ?
C29 O5 Ni1 123.2(3) . 1_745 ?
O5 Ni1 O1 176.28(16) 1_365 . ?
O5 Ni1 O8 87.26(17) 1_365 . ?
O1 Ni1 O8 89.03(17) . . ?
O5 Ni1 O7 94.05(16) 1_365 . ?
O1 Ni1 O7 85.61(17) . . ?
O8 Ni1 O7 88.9(2) . . ?
O5 Ni1 N2 92.65(16) 1_365 1_565 ?
O1 Ni1 N2 91.02(16) . 1_565 ?
O8 Ni1 N2 174.0(2) . 1_565 ?
O7 Ni1 N2 85.19(19) . 1_565 ?
O5 Ni1 N1 89.91(16) 1_365 . ?
O1 Ni1 N1 90.44(17) . . ?
O8 Ni1 N1 91.4(2) . . ?
O7 Ni1 N1 176.04(17) . . ?
N2 Ni1 N1 94.59(19) 1_565 . ?
C14 O1 Ni1 127.6(4) . . ?
Ni1 O7 H7WA 115(4) . . ?
Ni1 O7 H7WB 100(5) . . ?
H7WA O7 H7WB 113(3) . . ?
C23 O4 C22 117.3(5) . . ?
C1 N1 C5 114.9(5) . . ?
C1 N1 Ni1 125.7(4) . . ?
C5 N1 Ni1 119.4(4) . . ?
C18 O3 C21 116.5(5) . . ?
C30 O8 Ni1 138.1(5) . . ?
C30 O8 H8C 117(5) . . ?
Ni1 O8 H8C 105(5) . . ?
C17 C16 C15 121.0(6) . . ?
C17 C16 H16 119.5 . . ?
C15 C16 H16 119.5 . . ?
O4 C22 C21 108.6(5) . . ?
O4 C22 H22A 110.0 . . ?
C21 C22 H22A 110.0 . . ?
O4 C22 H22B 110.0 . . ?
C21 C22 H22B 110.0 . . ?
H22A C22 H22B 108.4 . . ?
C3 C2 C1 120.2(6) . . ?
C3 C2 H2 119.9 . . ?
C1 C2 H2 119.9 . . ?
C2 C3 C4 115.9(6) . . ?
C2 C3 C6 123.6(6) . . ?
C4 C3 C6 120.6(6) . . ?
O3 C18 C19 124.7(5) . . ?
O3 C18 C17 115.3(5) . . ?
C19 C18 C17 119.9(5) . . ?
O2 C14 O1 125.8(5) . . ?
O2 C14 C15 118.3(5) . . ?
O1 C14 C15 115.9(5) . . ?
C19 C20 C15 121.5(6) . . ?
C19 C20 H20 119.2 . . ?
C15 C20 H20 119.2 . . ?
C20 C15 C16 117.9(5) . . ?
C20 C15 C14 119.9(5) . . ?
C16 C15 C14 122.1(5) . . ?
C3 C6 C7 112.9(5) . . ?
C3 C6 H6A 109.0 . . ?
C7 C6 H6A 109.0 . . ?
C3 C6 H6B 109.0 . . ?
C7 C6 H6B 109.0 . . ?
H6A C6 H6B 107.8 . . ?
C18 C19 C20 119.5(6) . . ?
C18 C19 H19 120.2 . . ?
C20 C19 H19 120.2 . . ?
N1 C1 C2 124.2(6) . . ?
N1 C1 H1 117.9 . . ?
C2 C1 H1 117.9 . . ?
C16 C17 C18 119.9(6) . . ?
C16 C17 H17 120.1 . . ?
C18 C17 H17 120.1 . . ?
C8 C7 C6 114.7(5) . . ?
C8 C7 H7A 108.6 . . ?
C6 C7 H7A 108.6 . . ?
C8 C7 H7B 108.6 . . ?
C6 C7 H7B 108.6 . . ?
H7A C7 H7B 107.6 . . ?
N1 C5 C4 124.2(6) . . ?
N1 C5 H5 117.9 . . ?
C4 C5 H5 117.9 . . ?
O3 C21 C22 108.1(5) . . ?
O3 C21 H21A 110.1 . . ?
C22 C21 H21A 110.1 . . ?
O3 C21 H21B 110.1 . . ?
C22 C21 H21B 110.1 . . ?
H21A C21 H21B 108.4 . . ?
C3 C4 C5 120.7(6) . . ?
C3 C4 H4 119.6 . . ?
C5 C4 H4 119.6 . . ?
O8 C30 H30A 109.5 . . ?
O8 C30 H30B 109.5 . . ?
H30A C30 H30B 109.5 . . ?
O8 C30 H30C 109.5 . . ?
H30A C30 H30C 109.5 . . ?
H30B C30 H30C 109.5 . . ?
O4 C23 C28 114.6(6) . . ?
O4 C23 C24 125.2(6) . . ?
C28 C23 C24 120.1(5) . . ?

loop_
_geom_bond_atom_site_label_1
_geom_bond_atom_site_label_2
_geom_bond_distance
_geom_bond_site_symmetry_2
_geom_bond_publ_flag
C13 C12 1.370(9) . ?
C13 C9 1.390(8) . ?
C13 H13 0.9300 . ?
C8 C9 1.486(8) . ?
C8 C7 1.506(8) . ?
C8 H8A 0.9700 . ?
C8 H8B 0.9700 . ?
C10 C11 1.366(8) . ?
C10 C9 1.385(8) . ?
C10 H10 0.9300 . ?
C11 N2 1.343(7) . ?
C11 H11 0.9300 . ?
C12 N2 1.344(7) . ?
C12 H12 0.9300 . ?
N2 Ni1 2.093(5) 1_545 ?
C24 C23 1.386(8) . ?
C24 C25 1.388(8) . ?
C24 H24 0.9300 . ?
C27 C28 1.377(7) . ?
C27 C26 1.390(8) . ?
C27 H27 0.9300 . ?
C25 C26 1.386(8) . ?
C25 H25 0.9300 . ?
C28 C23 1.380(8) . ?
C28 H28 0.9300 . ?
C29 O6 1.256(7) . ?
C29 O5 1.270(7) . ?
C29 C26 1.512(7) . ?
O5 Ni1 2.069(4) 1_745 ?
Ni1 O5 2.069(4) 1_365 ?
Ni1 O1 2.074(4) . ?
Ni1 O8 2.072(5) . ?
Ni1 O7 2.090(5) . ?
Ni1 N2 2.093(5) 1_565 ?
Ni1 N1 2.103(5) . ?
O1 C14 1.259(6) . ?
O7 H7WA 0.832(19) . ?
O7 H7WB 0.82(5) . ?
O4 C23 1.365(6) . ?
O4 C22 1.421(7) . ?
N1 C1 1.333(7) . ?
N1 C5 1.328(8) . ?
O3 C18 1.375(6) . ?
O3 C21 1.433(7) . ?
O2 C14 1.243(7) . ?
O8 C30 1.369(8) . ?
O8 H8C 0.81(6) . ?
C16 C17 1.372(8) . ?
C16 C15 1.394(8) . ?
C16 H16 0.9300 . ?
C22 C21 1.505(8) . ?
C22 H22A 0.9700 . ?
C22 H22B 0.9700 . ?
C2 C3 1.367(8) . ?
C2 C1 1.381(8) . ?
C2 H2 0.9300 . ?
C3 C4 1.372(8) . ?
C3 C6 1.513(8) . ?
C18 C19 1.370(8) . ?
C18 C17 1.392(8) . ?
C14 C15 1.517(7) . ?
C20 C19 1.385(7) . ?
C20 C15 1.384(8) . ?
C20 H20 0.9300 . ?
C6 C7 1.513(8) . ?
C6 H6A 0.9700 . ?
C6 H6B 0.9700 . ?
C19 H19 0.9300 . ?
C1 H1 0.9300 . ?
C17 H17 0.9300 . ?
C7 H7A 0.9700 . ?
C7 H7B 0.9700 . ?
C5 C4 1.369(8) . ?
C5 H5 0.9300 . ?
C21 H21A 0.9700 . ?
C21 H21B 0.9700 . ?
C4 H4 0.9300 . ?
C30 H30A 0.9600 . ?
C30 H30B 0.9600 . ?
C30 H30C 0.9600 . ?
